data_2003669
loop_
_publ_author_name
'Banks, R. E.'
'DuBoisson, R. A.'
'Pritchard, R. G.'
'Tipping, A. E.'

_publ_section_title
;
 (<i>Z</i>)-<i>N</i>-4-Fluorophenyl-<i>C</i>-phenylnitrone.
 Confirmation that the Exclusive Product of the Reaction Between
 Benzaldehyde and 4-Fluorophenylhydroxylamine is the <i>Z</i> Isomer
;
_journal_issue 7
_journal_name_full 'Acta Crystallographica Section C'
_journal_page_first 1470
_journal_page_last 1472
_journal_paper_doi 10.1107/S0108270194014745
_journal_volume 51
_journal_year 1995
_chemical_formula_moiety 'C13 H10 F1 N1 O1'
_chemical_formula_sum 'C13 H10 F N O'
_chemical_formula_weight 215.23
_chemical_melting_point 445.5(5)
_chemical_name_systematic (Z)-N-4-Fluorophenyl-C-phenylnitrone
_space_group_IT_number 14
_symmetry_cell_setting monoclinic
_symmetry_space_group_name_Hall '-P 2yn'
_symmetry_space_group_name_H-M 'P 1 21/n 1'
_cell_angle_alpha 90
_cell_angle_beta 90.90(2)
_cell_angle_gamma 90
_cell_formula_units_Z 4
_cell_length_a 5.590(2)
_cell_length_b 25.299(4)
_cell_length_c 7.310(2)
_cell_measurement_reflns_used 25
_cell_measurement_temperature 296
_cell_measurement_theta_max 12.75
_cell_measurement_theta_min 5.19
_cell_volume 1033.7(5)
_computing_cell_refinement
;
CAD-4 Operations Manual (Enraf-Nonius, 1977)
;
_computing_data_collection
;
CAD-4 Operations Manual (Enraf-Nonius, 1977)
;
_computing_data_reduction
;
TEXSAN PROCESS (Molecular Structure Corporation, 1985)
;
_computing_molecular_graphics 'ORTEPII (Johnson, 1976)'
_computing_publication_material ' TEXSAN FINISH. Literature Survey: CSSR (1984)'
_computing_structure_refinement 'TEXSAN LS'
_computing_structure_solution 'SHELXS86 (Sheldrick, 1985)'
_diffrn_ambient_temperature 296
_diffrn_measurement_device 'Enraf-Nonius CAD-4'
_diffrn_measurement_method \w/2\q
_diffrn_radiation_monochromator graphite
_diffrn_radiation_source 'X-ray tube'
_diffrn_radiation_type MoK\a
_diffrn_radiation_wavelength 0.71069
_diffrn_reflns_av_R_equivalents 0.0313
_diffrn_reflns_limit_h_max 0
_diffrn_reflns_limit_h_min -6
_diffrn_reflns_limit_k_max 0
_diffrn_reflns_limit_k_min -30
_diffrn_reflns_limit_l_max 8
_diffrn_reflns_limit_l_min -8
_diffrn_reflns_number 2097
_diffrn_reflns_theta_max 25.0
_diffrn_reflns_theta_min 2.0
_diffrn_standards_decay_% 0.00
_diffrn_standards_interval_count 150
_diffrn_standards_number 3
_exptl_absorpt_coefficient_mu 0.0943
_exptl_absorpt_correction_type none
_exptl_crystal_colour colourless
_exptl_crystal_density_diffrn 1.383
_exptl_crystal_description plate
_exptl_crystal_F_000 448.00
_exptl_crystal_size_max 0.35
_exptl_crystal_size_mid 0.35
_exptl_crystal_size_min 0.10
_refine_diff_density_max 0.30436
_refine_diff_density_min -0.21486
_refine_ls_extinction_method none
_refine_ls_goodness_of_fit_obs 1.478
_refine_ls_hydrogen_treatment noref
_refine_ls_matrix_type full
_refine_ls_number_parameters 145
_refine_ls_number_reflns 740
_refine_ls_number_restraints 0
_refine_ls_R_factor_obs 0.0561
_refine_ls_shift/esd_max 0.0101
_refine_ls_structure_factor_coef F
_refine_ls_weighting_scheme sigma
_refine_ls_wR_factor_obs 0.0695
_reflns_number_observed 740
_reflns_number_total 1861
_reflns_observed_criterion I>3\s(I)
_cod_data_source_file hu1138.cif
_cod_data_source_block U045zzz
_cod_depositor_comments
;
The following automatic conversions were performed:

'_chemical_melting_point' value '445-446' was changed to '445.5(5)' -
the average value was taken and precision was estimated.

Automatic conversion script
Id: cif_fix_values 1715 2011-07-08 13:25:40Z adriana 
;
_cod_original_cell_volume 1034.0(10)
_cod_original_sg_symbol_H-M 'P 21/n'
_cod_original_formula_sum 'C13 H10 F1 N1 O1'
_cod_database_code 2003669

loop_
_symmetry_equiv_pos_as_xyz
x,y,z
1/2-x,1/2+y,1/2-z
1/2+x,1/2-y,1/2+z
-x,-y,-z

loop_
_atom_site_aniso_label
_atom_site_aniso_U_11
_atom_site_aniso_U_12
_atom_site_aniso_U_13
_atom_site_aniso_U_22
_atom_site_aniso_U_23
_atom_site_aniso_U_33
O1 0.031(2) -0.003(2) 0.019(2) 0.050(3) 0.001(3) 0.131(4)
N1 0.029(2) -0.002(2) -0.001(2) 0.045(3) -0.002(2) 0.058(3)
C1 0.038(3) -0.002(2) -0.001(2) 0.035(3) -0.002(3) 0.046(3)
C2 0.036(3) 0.011(3) -0.002(3) 0.040(4) 0.004(3) 0.065(4)
C3 0.035(3) -0.004(3) -0.002(3) 0.049(4) -0.002(3) 0.059(4)
C4 0.054(3) -0.005(3) 0.011(3) 0.030(3) -0.007(3) 0.062(4)
C5 0.043(3) 0.011(3) -0.005(3) 0.041(4) 0.004(3) 0.064(4)
C6 0.036(3) 0.003(3) -0.009(3) 0.045(4) -0.003(3) 0.057(4)
C7 0.031(3) -0.001(3) 0.004(2) 0.036(3) -0.002(3) 0.060(4)
C8 0.031(3) -0.005(2) -0.005(2) 0.036(3) -0.001(2) 0.044(3)
C9 0.040(3) 0.000(3) 0.008(3) 0.046(4) 0.003(3) 0.060(4)
C10 0.046(3) 0.011(3) 0.000(3) 0.042(4) -0.004(3) 0.078(5)
C11 0.058(4) -0.006(3) -0.006(3) 0.035(3) -0.004(3) 0.079(5)
C12 0.045(4) -0.016(3) 0.006(3) 0.048(4) 0.000(3) 0.071(4)
C13 0.040(3) -0.001(3) 0.000(3) 0.039(4) 0.004(3) 0.058(4)
F4 0.073(2) 0.000(2) 0.001(2) 0.039(2) -0.001(2) 0.109(3)

loop_
_atom_site_label
_atom_site_fract_x
_atom_site_fract_y
_atom_site_fract_z
_atom_site_U_iso_or_equiv
O1 0.1337(6) 0.2323(2) 0.2906(7) 0.070(2)
N1 0.3547(8) 0.2435(2) 0.2532(6) 0.044(2)
C1 0.4103(9) 0.2999(2) 0.2437(7) 0.040(2)
C2 0.6197(9) 0.3194(2) 0.3173(8) 0.047(3)
C3 0.6646(9) 0.3728(3) 0.3125(8) 0.048(3)
C4 0.495(1) 0.4047(2) 0.2295(8) 0.049(3)
C5 0.2889(10) 0.3863(2) 0.1550(8) 0.050(3)
C6 0.2447(9) 0.3327(2) 0.1631(8) 0.046(3)
C7 0.5193(9) 0.2086(2) 0.2211(8) 0.043(3)
C8 0.4902(9) 0.1517(2) 0.2271(7) 0.037(2)
C9 0.6765(9) 0.1222(2) 0.1550(8) 0.048(3)
C10 0.668(1) 0.0679(2) 0.1543(9) 0.055(3)
C11 0.475(1) 0.0417(3) 0.2283(9) 0.057(3)
C12 0.2919(10) 0.0708(3) 0.3028(9) 0.055(3)
C13 0.2973(9) 0.1250(2) 0.3022(8) 0.045(3)
F4 0.5392(6) 0.4577(1) 0.2259(5) 0.074(2)
H2 0.7334 0.2961 0.3715 0.0564
H3 0.8072 0.3871 0.3645 0.0573
H5 0.1771 0.4097 0.0985 0.0597
H6 0.1004 0.3186 0.1130 0.0555
H7 0.6731 0.2217 0.1909 0.0511
H9 0.8111 0.1397 0.1057 0.0581
H10 0.7955 0.0483 0.1028 0.0665
H11 0.4692 0.0042 0.2279 0.0687
H12 0.1600 0.0530 0.3552 0.0654
H13 0.1689 0.1444 0.3533 0.0545

loop_
_atom_type_symbol
_atom_type_scat_source
_atom_type_scat_dispersion_real
_atom_type_scat_dispersion_imag
C 'International Tables' 0.002 0.002
H 'International Tables' 0.000 0.000
F 'International Tables' 0.014 0.010
N 'International Tables' 0.004 0.003
O 'International Tables' 0.008 0.006

loop_
_geom_angle_atom_site_label_1
_geom_angle_atom_site_label_2
_geom_angle_atom_site_label_3
_geom_angle
_geom_angle_publ_flag
O1 N1 C1 115.1(4) yes
O1 N1 C7 124.7(4) yes
C1 N1 C7 120.2(4) yes
N1 C1 C2 120.9(5) yes
N1 C1 C6 118.0(5) yes
C2 C1 C6 121.1(5) ?
C1 C2 C3 119.9(5) ?
C2 C3 C4 117.6(5) ?
C3 C4 C5 123.6(5) ?
C3 C4 F4 117.5(5) ?
C5 C4 F4 118.9(6) ?
C4 C5 C6 118.2(5) ?
C1 C6 C5 119.6(5) ?
N1 C7 C8 126.1(5) yes
C7 C8 C9 115.9(5) yes
C7 C8 C13 125.6(5) yes
C9 C8 C13 118.5(5) ?
C8 C9 C10 120.9(5) ?
C9 C10 C11 120.3(5) ?
C10 C11 C12 119.1(6) ?
C11 C12 C13 121.1(5) ?
C8 C13 C12 120.2(5) ?
C1 C2 H2 120.04 ?
C3 C2 H2 120.04 ?
C2 C3 H3 121.22 ?
C4 C3 H3 121.22 ?
C4 C5 H5 120.88 ?
C6 C5 H5 120.88 ?
C1 C6 H6 120.21 ?
C5 C6 H6 120.21 ?
N1 C7 H7 116.96 ?
C8 C7 H7 116.96 ?
C8 C9 H9 119.57 ?
C10 C9 H9 119.57 ?
C9 C10 H10 119.85 ?
C11 C10 H10 119.85 ?
C10 C11 H11 120.46 ?
C12 C11 H11 120.46 ?
C11 C12 H12 119.47 ?
C13 C12 H12 119.47 ?
C8 C13 H13 119.89 ?
C12 C13 H13 119.89 ?

loop_
_geom_bond_atom_site_label_1
_geom_bond_atom_site_label_2
_geom_bond_distance
_geom_bond_publ_flag
O1 N1 1.300(5) yes
N1 C1 1.463(6) yes
N1 C7 1.298(6) yes
C1 C2 1.373(7) yes
C1 C6 1.369(7) yes
C2 C3 1.373(8) yes
C3 C4 1.378(8) yes
C4 C5 1.351(8) yes
C4 F4 1.363(7) yes
C5 C6 1.381(9) yes
C7 C8 1.450(8) yes
C8 C9 1.392(7) yes
C8 C13 1.393(7) yes
C9 C10 1.373(8) yes
C10 C11 1.383(8) yes
C11 C12 1.382(8) yes
C12 C13 1.371(8) yes
C2 H2 0.950 ?
C3 H3 0.950 ?
C5 H5 0.950 ?
C6 H6 0.950 ?
C7 H7 0.950 ?
C9 H9 0.950 ?
C10 H10 0.950 ?
C11 H11 0.950 ?
C12 H12 0.950 ?
C13 H13 0.950 ?
